data_7250142
loop_
_publ_author_name
'Sch&#xf6;binger, Matthias'
'Huber, Martin'
'St&#xf6;ger, Berthold'
'Hametner, Christian'
'Weinberger, Peter'

_publ_section_title
;
 Structural tuning of tetrazole-BODIPY Ag(i) coordination compounds
 <i>via</i> co-ligand addition and counterion variation.
;
_journal_issue 17
_journal_name_full CrystEngComm
_journal_page_first 2689
_journal_page_last 2697
_journal_paper_doi 10.1039/d5ce00197h
_journal_volume 27
_journal_year 2025
_chemical_formula_moiety 'C64 H74 Ag2 B4 F8 N26, 2(F6 P), 2(C2 H3 N)'
_chemical_formula_sum 'C68 H80 Ag2 B4 F20 N28 P2'
_chemical_formula_weight 1990.52
_space_group_crystal_system monoclinic
_space_group_IT_number 14
_space_group_name_Hall '-P 2yn'
_space_group_name_H-M_alt 'P 1 21/n 1'
_atom_sites_solution_hydrogens geom
_atom_sites_solution_primary dual
_audit_creation_date 2024-09-06
_audit_creation_method
;
Olex2 1.5
(compiled 2021.12.09 svn.r5202d8cf for OlexSys, GUI svn.r6439)
;
_audit_update_record
;
2024-12-11 deposited with the CCDC.	2025-03-20 downloaded from the CCDC.
;
_cell_angle_alpha 90
_cell_angle_beta 100.862(2)
_cell_angle_gamma 90
_cell_formula_units_Z 2
_cell_length_a 10.7065(3)
_cell_length_b 15.4255(3)
_cell_length_c 24.8186(5)
_cell_measurement_reflns_used 49968
_cell_measurement_temperature 100
_cell_measurement_theta_max 70.84
_cell_measurement_theta_min 3.39
_cell_volume 4025.43(16)
_computing_cell_refinement
;
X-Area Recipe 2.0.1 (STOE, 2023)
;
_computing_data_collection
;
X-Area Pilatus3_SV 1.31.192.0 (STOE, 2023)
;
_computing_data_reduction
;
X-Area Integrate 2.5.15.0 (STOE, 2023)
X-Area LANA 2.7.12 (STOE, 2023)
;
_computing_molecular_graphics 'Olex2 1.5 (Dolomanov et al., 2009)'
_computing_publication_material
;
STOE & Cie GmbH, X-Area, software package for collecting single-crystal or
multi-domain crystal data on STOE area-detector diffractometers, for image 
processing, for the correction and scaling of reflection intensities and 
for outlier rejection, version 2.3, Darmstadt 2023
;
_computing_structure_refinement 'SHELXL 2014/7 (Sheldrick, 2015)'
_computing_structure_solution 'SHELXT  (Sheldrick, 2015)'
_diffrn_ambient_temperature 100
_diffrn_detector 'EIGER2 1M CDTE'
_diffrn_detector_area_resol_mean 13.33
_diffrn_measured_fraction_theta_full 0.977
_diffrn_measured_fraction_theta_max 0.973
_diffrn_measurement_details
;
 2231 frames, detector distance = 45 mm
;
_diffrn_measurement_device 'Eulerian 4-circle diffractometer'
_diffrn_measurement_device_type 'STOE STADIVARI'
_diffrn_measurement_method 'rotation method, \w scans'
_diffrn_radiation_collimation '1.2 mm, 0.6 diameter'
_diffrn_radiation_monochromator 'Graded multilayer mirror'
_diffrn_radiation_polarisn_norm 270
_diffrn_radiation_probe x-ray
_diffrn_radiation_type 'Cu K\a'
_diffrn_radiation_wavelength 1.54186
_diffrn_reflns_av_R_equivalents 0.0243
_diffrn_reflns_av_unetI/netI 0.0213
_diffrn_reflns_Laue_measured_fraction_full 0.977
_diffrn_reflns_Laue_measured_fraction_max 0.973
_diffrn_reflns_limit_h_max 9
_diffrn_reflns_limit_h_min -13
_diffrn_reflns_limit_k_max 12
_diffrn_reflns_limit_k_min -18
_diffrn_reflns_limit_l_max 30
_diffrn_reflns_limit_l_min -29
_diffrn_reflns_number 37274
_diffrn_reflns_point_group_measured_fraction_full 0.977
_diffrn_reflns_point_group_measured_fraction_max 0.973
_diffrn_reflns_theta_full 70.000
_diffrn_reflns_theta_max 70.431
_diffrn_reflns_theta_min 3.391
_diffrn_source Axo_Cu
_diffrn_source_current 1.00
_diffrn_source_power 0.050
_diffrn_source_voltage 50
_exptl_absorpt_coefficient_mu 5.232
_exptl_absorpt_correction_T_max 0.4533
_exptl_absorpt_correction_T_min 0.3161
_exptl_absorpt_correction_type multi-scan
_exptl_absorpt_process_details
;
STOE LANA, absorption correction by scaling of reflection intensities.
J. Koziskova, F. Hahn, J. Richter, J. Kozisek, "Comparison of different
absorption corrections on the model structure of tetrakis(\m~2~-acetato)-
diaqua-di-copper(II)", Acta Chimica Slovaca, vol. 9, no. 2, 2016, pp. 136 - 140.
Afterwards a spherical absorption correction was performed within STOE LANA.
;
_exptl_crystal_colour yellow
_exptl_crystal_colour_primary yellow
_exptl_crystal_density_diffrn 1.642
_exptl_crystal_density_method 'not measured'
_exptl_crystal_description plate
_exptl_crystal_F_000 2016
_exptl_crystal_size_max 0.12
_exptl_crystal_size_mid 0.073
_exptl_crystal_size_min 0.02
_exptl_crystal_size_rad 0.050
_refine_diff_density_max 1.839
_refine_diff_density_min -1.290
_refine_diff_density_rms 0.082
_refine_ls_extinction_method none
_refine_ls_goodness_of_fit_ref 1.035
_refine_ls_hydrogen_treatment constr
_refine_ls_matrix_type full
_refine_ls_number_parameters 579
_refine_ls_number_reflns 7481
_refine_ls_number_restraints 0
_refine_ls_restrained_S_all 1.035
_refine_ls_R_factor_all 0.0539
_refine_ls_R_factor_gt 0.0456
_refine_ls_shift/su_max 0.000
_refine_ls_shift/su_mean 0.000
_refine_ls_structure_factor_coef Fsqd
_refine_ls_weighting_details 'w=1/[\s^2^(Fo^2^)+(0.0564P)^2^+9.1085P] where P=(Fo^2^+2Fc^2^)/3'
_refine_ls_weighting_scheme calc
_refine_ls_wR_factor_gt 0.1141
_refine_ls_wR_factor_ref 0.1191
_reflns_Friedel_coverage 0.000
_reflns_number_gt 6367
_reflns_number_total 7481
_reflns_threshold_expression 'I > 2\s(I)'
_cod_data_source_file d5ce00197h2.cif
_cod_data_source_block 3
_cod_depositor_comments 'Adding full bibliography for 7250141--7250151.cif.'
_cod_database_code 7250142
_shelx_shelxl_version_number 2014/7
_shelx_space_group_comment
;
The symmetry employed for this shelxl refinement is uniquely defined
by the following loop, which should always be used as a source of
symmetry information in preference to the above space-group names.
They are only intended as comments.
;
_olex2_refinement_description
;
1. Fixed Uiso
 At 1.2 times of:
  All C(H) groups, All C(H,H) groups
 At 1.5 times of:
  All C(H,H,H) groups, All C(H,H,H,H,H,H) groups
2. Uiso/Uaniso restraints and constraints
Uanis(Ag1) = Uanis(Ag1')
Uanis(N14) = Uanis(N14')
Uanis(C33) = Uanis(C33')
3. Others
 Sof(Ag1')=1-FVAR(1)
 Sof(Ag1)=FVAR(1)
 Sof(N14')=Sof(C33')=Sof(H34D)=Sof(H34E)=Sof(H34F)=1-FVAR(2)
 Sof(N14)=Sof(C33)=Sof(H34A)=Sof(H34B)=Sof(H34C)=FVAR(2)
4.a Secondary CH2 refined with riding coordinates:
 C14(H14A,H14B), C29(H29A,H29B)
4.b Me refined with riding coordinates:
 C34(H34A,H34B,H34C), C34(H34D,H34E,H34F)
4.c Aromatic/amide H refined with riding coordinates:
 C4(H4), C7(H7), C15(H15), C19(H19), C22(H22), C30(H30)
4.d Idealised Me refined as rotating group:
 C10(H10A,H10B,H10C), C11(H11A,H11B,H11C), C12(H12A,H12B,H12C), C13(H13A,H13B,
 H13C), C25(H25A,H25B,H25C), C26(H26A,H26B,H26C), C27(H27A,H27B,H27C), C28(H28A,
 H28B,H28C), C32(H32A,H32B,H32C)
;
_olex2_submission_special_instructions 'No special instructions were received'
_stoe_detector_distance '45.0 mm'
_stoe_detector_pixelsize_x '0.075 mm'
_stoe_detector_pixelsize_y '0.075 mm'
_stoe_detector_size_x '8.0 cm'
_stoe_detector_size_y '7.7 cm'
_stoe_evaluation_integration_a 15.4
_stoe_evaluation_integration_b 0.4
_stoe_evaluation_integration_ems 0.037
_stoe_evaluation_lana_bis_l_even_max 4
_stoe_evaluation_lana_bis_l_odd_max 1
_stoe_evaluation_lana_bos_l_even_max 4
_stoe_evaluation_lana_bos_l_odd_max 1
_stoe_evaluation_lana_completeness 97.1
_stoe_evaluation_lana_dxs_max_order -
_stoe_evaluation_lana_dys_max_order -
_stoe_evaluation_lana_fs_max_order 3
_stoe_evaluation_lana_max_2theta_available 140.9
_stoe_evaluation_lana_max_2theta_desired 140.9
_stoe_evaluation_lana_mean_redundancy 4.9
_stoe_evaluation_lana_number_refls_after_or 38233
_stoe_evaluation_lana_number_refls_outliers 7043
_stoe_evaluation_lana_number_refls_total 45276
_stoe_evaluation_lana_number_refls_unique 7777
_stoe_evaluation_lana_number_refls_written 38233
_stoe_evaluation_lana_or_c1 0.035
_stoe_evaluation_lana_or_c2 0
_stoe_evaluation_lana_or_c3 0
_stoe_evaluation_lana_or_c4 0.7
_stoe_evaluation_lana_point_group 2/m
_stoe_evaluation_lana_table
;
#----------------------------------------------------------------------------
2Theta          12.5   27.7   42.9   58.1   73.3   88.5  103.7  118.9  134.1
#----------------------------------------------------------------------------
<Resolution>    5.88   3.03   2.06   1.55   1.29   1.10   0.97   0.90   0.84
N(total)         192    799   2184   4418   9884  10859   6467   6988   3485
<Redundancy>     2.4    2.8    3.5    4.6    7.8    7.0    4.0    4.2    2.9
Complet. [%%]    96.7   96.5  100.0   99.9  100.0  100.0   94.7   99.6   88.4
<I/sigma>      220.3  131.5   68.3   38.8   22.0   14.8   11.5    8.7    7.6
R(int)         0.036  0.021  0.017  0.016  0.022  0.029  0.036  0.050  0.063
#----------------------------------------------------------------------------
;
_stoe_measurement_max_exposure_per_frame '2.0 s'
_stoe_measurement_mean_exposure_per_frame '2.0 s'
_stoe_measurement_min_exposure_per_frame '2.0 s'
_stoe_measurement_total_exposure_time '74 min'
_stoe_measurement_total_frame_number 2231
_stoe_measurement_total_run_number 29
_stoe_measurement_tube_power '50.0 W'

loop_
_space_group_symop_operation_xyz
'x, y, z'
'-x+1/2, y+1/2, -z+1/2'
'-x, -y, -z'
'x-1/2, -y-1/2, z-1/2'

loop_
_atom_site_label
_atom_site_type_symbol
_atom_site_fract_x
_atom_site_fract_y
_atom_site_fract_z
_atom_site_U_iso_or_equiv
_atom_site_adp_type
_atom_site_occupancy
_atom_site_site_symmetry_order
_atom_site_calc_flag
_atom_site_refinement_flags_posn
_atom_site_refinement_flags_adp
_atom_site_refinement_flags_occupancy
_atom_site_disorder_assembly
_atom_site_disorder_group
Ag1 Ag 0.10248(10) 0.52744(7) 0.48438(4) 0.02698(18) Uani 0.5309(12) 1 d . . P . .
Ag1' Ag 0.15595(11) 0.52718(8) 0.48756(4) 0.02698(18) Uani 0.4691(12) 1 d . . P . .
P1 P 0.24973(9) 0.17374(6) 0.49694(3) 0.0321(2) Uani 1 1 d . . . . .
F1 F 0.31343(17) 0.33513(12) 0.13578(7) 0.0267(4) Uani 1 1 d . . . . .
F2 F 0.16128(19) 0.23372(13) 0.10886(7) 0.0306(4) Uani 1 1 d . . . . .
F3 F 0.21614(18) 0.38324(12) 0.86398(7) 0.0269(4) Uani 1 1 d . . . . .
F4 F 0.36942(17) 0.27975(11) 0.88217(7) 0.0230(4) Uani 1 1 d . . . . .
F5 F 0.3806(2) 0.15484(17) 0.47818(8) 0.0479(6) Uani 1 1 d . . . . .
F6 F 0.1187(2) 0.1934(2) 0.51624(10) 0.0581(7) Uani 1 1 d . . . . .
F7 F 0.2615(3) 0.27477(17) 0.48389(11) 0.0575(7) Uani 1 1 d . . . . .
F8 F 0.2361(3) 0.07491(18) 0.51007(12) 0.0684(8) Uani 1 1 d . . . . .
F9 F 0.1744(2) 0.16111(19) 0.43534(9) 0.0515(6) Uani 1 1 d . . . . .
F10 F 0.3232(2) 0.19275(16) 0.55804(8) 0.0445(6) Uani 1 1 d . . . . .
N1 N 0.1224(2) 0.34306(16) 0.17295(10) 0.0177(5) Uani 1 1 d . . . . .
N2 N 0.2796(2) 0.22638(16) 0.20123(10) 0.0177(5) Uani 1 1 d . . . . .
N3 N 0.1479(2) 0.34006(16) 0.35749(10) 0.0176(5) Uani 1 1 d . . . . .
N4 N 0.2575(3) 0.38350(18) 0.35884(11) 0.0266(6) Uani 1 1 d . . . . .
N5 N 0.2645(3) 0.44101(19) 0.39732(11) 0.0284(6) Uani 1 1 d . . . . .
N6 N 0.1603(2) 0.43509(17) 0.42113(10) 0.0208(5) Uani 1 1 d . . . . .
N7 N 0.3911(2) 0.38969(16) 0.81540(10) 0.0197(5) Uani 1 1 d . . . . .
N8 N 0.2278(2) 0.27495(16) 0.79502(10) 0.0190(5) Uani 1 1 d . . . . .
N9 N 0.2594(2) 0.39005(16) 0.63244(10) 0.0191(5) Uani 1 1 d . . . . .
N10 N 0.2444(2) 0.47054(16) 0.65157(10) 0.0200(5) Uani 1 1 d . . . . .
N11 N 0.1650(2) 0.51011(17) 0.61415(10) 0.0207(5) Uani 1 1 d . . . . .
N12 N 0.1270(3) 0.45649(18) 0.57005(10) 0.0251(6) Uani 1 1 d . . . . .
N13 N 0.1378(3) 0.66846(18) 0.49787(12) 0.0293(6) Uani 1 1 d . . . . .
C1 C 0.1508(3) 0.28056(19) 0.26425(12) 0.0177(6) Uani 1 1 d . . . . .
C2 C 0.0853(3) 0.33697(19) 0.22438(11) 0.0179(6) Uani 1 1 d . . . . .
C3 C -0.0161(3) 0.3973(2) 0.22412(12) 0.0200(6) Uani 1 1 d . . . . .
C4 C -0.0374(3) 0.4370(2) 0.17323(12) 0.0213(6) Uani 1 1 d . . . . .
H4 H -0.1000 0.4799 0.1611 0.026 Uiso 1 1 calc R U . . .
C5 C 0.0487(3) 0.4033(2) 0.14262(12) 0.0203(6) Uani 1 1 d . . . . .
C6 C 0.3713(3) 0.16731(19) 0.20092(12) 0.0200(6) Uani 1 1 d . . . . .
C7 C 0.4080(3) 0.1325(2) 0.25384(13) 0.0219(6) Uani 1 1 d . . . . .
H7 H 0.4727 0.0904 0.2645 0.026 Uiso 1 1 calc R U . . .
C8 C 0.3344(3) 0.16947(19) 0.28765(12) 0.0198(6) Uani 1 1 d . . . . .
C9 C 0.2503(3) 0.22885(19) 0.25433(11) 0.0182(6) Uani 1 1 d . . . . .
C10 C -0.0855(3) 0.4217(2) 0.26916(13) 0.0233(6) Uani 1 1 d . . . . .
H10A H -0.0276 0.4529 0.2980 0.035 Uiso 1 1 calc R U . . .
H10B H -0.1163 0.3691 0.2846 0.035 Uiso 1 1 calc R U . . .
H10C H -0.1579 0.4590 0.2543 0.035 Uiso 1 1 calc R U . . .
C11 C 0.0642(3) 0.4288(2) 0.08606(12) 0.0260(7) Uani 1 1 d . . . . .
H11A H 0.1446 0.4601 0.0881 0.039 Uiso 1 1 calc R U . . .
H11B H -0.0066 0.4663 0.0696 0.039 Uiso 1 1 calc R U . . .
H11C H 0.0647 0.3766 0.0635 0.039 Uiso 1 1 calc R U . . .
C12 C 0.4183(3) 0.1429(2) 0.15047(13) 0.0260(7) Uani 1 1 d . . . . .
H12A H 0.4993 0.1119 0.1605 0.039 Uiso 1 1 calc R U . . .
H12B H 0.4310 0.1953 0.1299 0.039 Uiso 1 1 calc R U . . .
H12C H 0.3558 0.1053 0.1277 0.039 Uiso 1 1 calc R U . . .
C13 C 0.3493(3) 0.1499(2) 0.34764(13) 0.0248(7) Uani 1 1 d . . . . .
H13A H 0.2792 0.1127 0.3539 0.037 Uiso 1 1 calc R U . . .
H13B H 0.3481 0.2041 0.3681 0.037 Uiso 1 1 calc R U . . .
H13C H 0.4304 0.1200 0.3602 0.037 Uiso 1 1 calc R U . . .
C14 C 0.1062(3) 0.26970(19) 0.31835(11) 0.0181(6) Uani 1 1 d . . . . .
H14A H 0.0121 0.2669 0.3111 0.022 Uiso 1 1 calc R U . . .
H14B H 0.1388 0.2140 0.3352 0.022 Uiso 1 1 calc R U . . .
C15 C 0.0896(3) 0.3722(2) 0.39629(12) 0.0197(6) Uani 1 1 d . . . . .
H15 H 0.0109 0.3529 0.4044 0.024 Uiso 1 1 calc R U . . .
C16 C 0.3349(3) 0.32860(19) 0.72382(12) 0.0179(6) Uani 1 1 d . . . . .
C17 C 0.4111(3) 0.38460(19) 0.76106(12) 0.0187(6) Uani 1 1 d . . . . .
C18 C 0.5117(3) 0.4427(2) 0.75608(13) 0.0217(6) Uani 1 1 d . . . . .
C19 C 0.5487(3) 0.4804(2) 0.80728(14) 0.0259(7) Uani 1 1 d . . . . .
H19 H 0.6150 0.5217 0.8168 0.031 Uiso 1 1 calc R U . . .
C20 C 0.4729(3) 0.4481(2) 0.84265(13) 0.0242(7) Uani 1 1 d . . . . .
C21 C 0.1392(3) 0.2158(2) 0.80058(13) 0.0234(6) Uani 1 1 d . . . . .
C22 C 0.0937(3) 0.1767(2) 0.74933(13) 0.0247(7) Uani 1 1 d . . . . .
H22 H 0.0294 0.1335 0.7422 0.030 Uiso 1 1 calc R U . . .
C23 C 0.1581(3) 0.2114(2) 0.71133(12) 0.0225(6) Uani 1 1 d . . . . .
C24 C 0.2433(3) 0.27513(19) 0.73997(12) 0.0189(6) Uani 1 1 d . . . . .
C25 C 0.5693(3) 0.4645(2) 0.70728(14) 0.0272(7) Uani 1 1 d . . . . .
H25A H 0.6073 0.4123 0.6946 0.041 Uiso 1 1 calc R U . . .
H25B H 0.6353 0.5088 0.7175 0.041 Uiso 1 1 calc R U . . .
H25C H 0.5032 0.4868 0.6778 0.041 Uiso 1 1 calc R U . . .
C26 C 0.4733(4) 0.4734(2) 0.90083(14) 0.0326(8) Uani 1 1 d . . . . .
H26A H 0.5473 0.5102 0.9142 0.049 Uiso 1 1 calc R U . . .
H26B H 0.4777 0.4212 0.9236 0.049 Uiso 1 1 calc R U . . .
H26C H 0.3953 0.5054 0.9028 0.049 Uiso 1 1 calc R U . . .
C27 C 0.1014(3) 0.1949(2) 0.85397(14) 0.0282(7) Uani 1 1 d . . . . .
H27A H 0.1653 0.1566 0.8754 0.042 Uiso 1 1 calc R U . . .
H27B H 0.0186 0.1658 0.8472 0.042 Uiso 1 1 calc R U . . .
H27C H 0.0956 0.2486 0.8745 0.042 Uiso 1 1 calc R U . . .
C28 C 0.1386(3) 0.1822(2) 0.65297(13) 0.0275(7) Uani 1 1 d . . . . .
H28A H 0.2142 0.1509 0.6467 0.041 Uiso 1 1 calc R U . . .
H28B H 0.1244 0.2328 0.6287 0.041 Uiso 1 1 calc R U . . .
H28C H 0.0644 0.1439 0.6452 0.041 Uiso 1 1 calc R U . . .
C29 C 0.3498(3) 0.3283(2) 0.66431(12) 0.0198(6) Uani 1 1 d . . . . .
H29A H 0.4379 0.3449 0.6618 0.024 Uiso 1 1 calc R U . . .
H29B H 0.3337 0.2693 0.6489 0.024 Uiso 1 1 calc R U . . .
C30 C 0.1879(3) 0.3829(2) 0.58243(12) 0.0249(7) Uani 1 1 d . . . . .
H30 H 0.1818 0.3331 0.5596 0.030 Uiso 1 1 calc R U . . .
C31 C 0.1558(3) 0.7408(2) 0.49854(13) 0.0267(7) Uani 1 1 d . . . . .
C32 C 0.1817(4) 0.8334(2) 0.49853(15) 0.0371(9) Uani 1 1 d . . . . .
H32A H 0.2266 0.8472 0.4686 0.056 Uiso 1 1 calc R U . . .
H32B H 0.2347 0.8499 0.5337 0.056 Uiso 1 1 calc R U . . .
H32C H 0.1014 0.8655 0.4933 0.056 Uiso 1 1 calc R U . . .
B1 B 0.2199(3) 0.2849(2) 0.15265(13) 0.0192(7) Uani 1 1 d . . . . .
B2 B 0.3004(3) 0.3325(2) 0.84110(13) 0.0195(7) Uani 1 1 d . . . . .
N14 N 0.3836(6) 0.4921(7) 0.5455(3) 0.083(3) Uani 0.648(8) 1 d . . P A 1
C33 C 0.453(3) 0.427(2) 0.5262(12) 0.098(9) Uani 0.648(8) 1 d . . P A 1
N14' N 0.4424(12) 0.4419(13) 0.5655(6) 0.083(3) Uani 0.352(8) 1 d . . P A 2
C33' C 0.481(6) 0.395(5) 0.535(3) 0.098(9) Uani 0.352(8) 1 d . . P A 2
C34 C 0.5292(5) 0.3555(5) 0.4975(2) 0.085(2) Uani 1 1 d . . . . .
H34A H 0.5681 0.3130 0.5249 0.128 Uiso 0.648(8) 1 calc R U P A 1
H34B H 0.4702 0.3260 0.4682 0.128 Uiso 0.648(8) 1 calc R U P A 1
H34C H 0.5958 0.3843 0.4818 0.128 Uiso 0.648(8) 1 calc R U P A 1
H34D H 0.5181 0.2928 0.5008 0.128 Uiso 0.352(8) 1 calc R U P A 2
H34E H 0.4861 0.3747 0.4611 0.128 Uiso 0.352(8) 1 calc R U P A 2
H34F H 0.6201 0.3690 0.5023 0.128 Uiso 0.352(8) 1 calc R U P A 2

loop_
_atom_site_aniso_label
_atom_site_aniso_U_11
_atom_site_aniso_U_22
_atom_site_aniso_U_33
_atom_site_aniso_U_23
_atom_site_aniso_U_13
_atom_site_aniso_U_12
Ag1 0.0444(5) 0.02157(15) 0.01306(17) -0.00236(11) 0.0006(4) 0.0055(4)
Ag1' 0.0444(5) 0.02157(15) 0.01306(17) -0.00236(11) 0.0006(4) 0.0055(4)
P1 0.0411(5) 0.0381(5) 0.0169(4) -0.0009(3) 0.0049(3) 0.0094(4)
F1 0.0287(10) 0.0295(10) 0.0245(9) 0.0080(7) 0.0118(7) 0.0028(8)
F2 0.0370(11) 0.0316(10) 0.0193(9) -0.0123(8) -0.0046(8) 0.0077(8)
F3 0.0327(10) 0.0254(9) 0.0232(9) -0.0040(7) 0.0073(7) 0.0092(8)
F4 0.0304(9) 0.0229(9) 0.0156(8) 0.0048(7) 0.0039(7) 0.0041(7)
F5 0.0516(13) 0.0725(17) 0.0203(10) 0.0000(10) 0.0086(9) 0.0274(12)
F6 0.0441(13) 0.098(2) 0.0331(12) -0.0047(13) 0.0101(10) 0.0141(14)
F7 0.0703(17) 0.0420(14) 0.0575(16) 0.0136(12) 0.0046(13) 0.0143(13)
F8 0.104(2) 0.0430(15) 0.0576(17) 0.0086(13) 0.0144(16) -0.0053(15)
F9 0.0517(14) 0.0801(18) 0.0217(11) -0.0028(11) 0.0047(10) 0.0013(13)
F10 0.0482(13) 0.0658(15) 0.0180(10) -0.0086(10) 0.0024(9) 0.0189(11)
N1 0.0235(13) 0.0173(12) 0.0127(11) -0.0013(9) 0.0044(9) 0.0004(10)
N2 0.0237(13) 0.0175(12) 0.0127(11) -0.0015(9) 0.0057(9) 0.0005(10)
N3 0.0209(12) 0.0179(12) 0.0142(12) -0.0012(9) 0.0038(9) -0.0007(10)
N4 0.0275(14) 0.0294(15) 0.0243(14) -0.0075(11) 0.0083(11) -0.0091(12)
N5 0.0331(15) 0.0290(15) 0.0242(14) -0.0089(11) 0.0083(12) -0.0095(12)
N6 0.0275(13) 0.0200(13) 0.0147(12) -0.0014(10) 0.0034(10) 0.0022(11)
N7 0.0283(13) 0.0158(12) 0.0141(12) 0.0007(9) 0.0015(10) 0.0017(10)
N8 0.0243(13) 0.0180(12) 0.0150(12) 0.0015(9) 0.0047(10) 0.0012(10)
N9 0.0229(13) 0.0202(12) 0.0140(12) 0.0006(9) 0.0032(10) 0.0030(10)
N10 0.0260(13) 0.0195(13) 0.0144(12) 0.0010(9) 0.0040(10) 0.0045(10)
N11 0.0268(13) 0.0240(13) 0.0111(12) 0.0010(10) 0.0032(10) 0.0042(11)
N12 0.0325(15) 0.0268(14) 0.0148(13) 0.0000(10) 0.0014(11) 0.0070(12)
N13 0.0411(17) 0.0216(15) 0.0257(14) -0.0051(11) 0.0074(12) -0.0016(12)
C1 0.0225(14) 0.0163(14) 0.0148(14) -0.0038(10) 0.0048(11) -0.0048(12)
C2 0.0230(15) 0.0181(14) 0.0130(13) -0.0030(11) 0.0043(11) -0.0026(12)
C3 0.0198(14) 0.0193(14) 0.0205(15) -0.0035(11) 0.0030(11) -0.0014(12)
C4 0.0227(15) 0.0204(15) 0.0200(15) -0.0016(12) 0.0018(12) 0.0034(12)
C5 0.0233(15) 0.0197(15) 0.0167(14) -0.0024(11) 0.0007(11) -0.0013(12)
C6 0.0221(15) 0.0186(14) 0.0198(15) -0.0022(11) 0.0052(12) -0.0005(12)
C7 0.0247(15) 0.0195(15) 0.0214(15) 0.0016(12) 0.0036(12) 0.0046(12)
C8 0.0249(15) 0.0174(14) 0.0170(14) 0.0001(11) 0.0036(11) -0.0009(12)
C9 0.0257(15) 0.0167(14) 0.0125(13) -0.0009(11) 0.0047(11) -0.0030(12)
C10 0.0264(16) 0.0210(15) 0.0235(16) -0.0054(12) 0.0074(13) 0.0024(13)
C11 0.0356(18) 0.0259(16) 0.0155(15) 0.0011(12) 0.0025(13) 0.0010(14)
C12 0.0323(17) 0.0243(16) 0.0232(16) -0.0026(12) 0.0100(13) 0.0046(14)
C13 0.0321(17) 0.0234(16) 0.0185(15) 0.0032(12) 0.0038(12) 0.0020(13)
C14 0.0248(15) 0.0157(13) 0.0144(13) -0.0035(11) 0.0056(11) -0.0019(12)
C15 0.0236(15) 0.0218(15) 0.0139(14) -0.0025(11) 0.0042(11) 0.0016(12)
C16 0.0214(14) 0.0160(14) 0.0155(14) 0.0010(11) 0.0015(11) 0.0051(12)
C17 0.0235(15) 0.0173(14) 0.0145(14) 0.0030(11) 0.0019(11) 0.0039(12)
C18 0.0236(15) 0.0172(14) 0.0224(15) 0.0046(12) -0.0001(12) 0.0031(12)
C19 0.0293(17) 0.0185(15) 0.0267(17) 0.0035(12) -0.0026(13) -0.0029(13)
C20 0.0326(17) 0.0163(14) 0.0206(15) 0.0016(12) -0.0027(13) 0.0014(13)
C21 0.0243(16) 0.0225(15) 0.0239(16) 0.0015(12) 0.0062(12) 0.0037(13)
C22 0.0250(16) 0.0209(15) 0.0280(17) -0.0013(12) 0.0041(13) -0.0026(13)
C23 0.0253(16) 0.0209(15) 0.0200(15) -0.0007(12) 0.0011(12) 0.0016(13)
C24 0.0249(15) 0.0175(14) 0.0137(14) 0.0013(11) 0.0021(11) 0.0043(12)
C25 0.0243(16) 0.0258(17) 0.0312(18) 0.0052(13) 0.0046(13) -0.0020(13)
C26 0.054(2) 0.0227(17) 0.0188(16) -0.0020(13) -0.0001(15) -0.0068(16)
C27 0.0316(17) 0.0279(17) 0.0275(17) 0.0044(13) 0.0122(14) -0.0002(14)
C28 0.0325(18) 0.0259(17) 0.0226(16) -0.0052(13) 0.0016(13) -0.0028(14)
C29 0.0252(15) 0.0196(14) 0.0142(14) 0.0027(11) 0.0026(11) 0.0043(12)
C30 0.0344(17) 0.0263(16) 0.0133(14) -0.0011(12) 0.0028(12) 0.0051(14)
C31 0.0352(18) 0.0295(19) 0.0160(15) -0.0029(12) 0.0063(13) 0.0006(14)
C32 0.067(3) 0.0245(17) 0.0234(17) -0.0015(14) 0.0169(17) -0.0064(17)
B1 0.0238(17) 0.0210(16) 0.0129(15) -0.0028(12) 0.0038(13) 0.0002(14)
B2 0.0245(17) 0.0199(16) 0.0139(15) 0.0019(12) 0.0032(13) 0.0052(14)
N14 0.038(4) 0.169(8) 0.049(4) 0.024(4) 0.025(3) 0.005(4)
C33 0.072(14) 0.17(3) 0.054(11) 0.009(11) 0.017(9) -0.045(14)
N14' 0.038(4) 0.169(8) 0.049(4) 0.024(4) 0.025(3) 0.005(4)
C33' 0.072(14) 0.17(3) 0.054(11) 0.009(11) 0.017(9) -0.045(14)
C34 0.060(3) 0.139(6) 0.065(4) 0.047(4) 0.032(3) 0.040(4)

loop_
_atom_type_symbol
_atom_type_description
_atom_type_scat_dispersion_real
_atom_type_scat_dispersion_imag
_atom_type_scat_source
C C 0.0181 0.0091 'International Tables Vol C Tables 4.2.6.8 and 6.1.1.4'
H H 0.0000 0.0000 'International Tables Vol C Tables 4.2.6.8 and 6.1.1.4'
Ag Ag 0.1306 4.2820 'International Tables Vol C Tables 4.2.6.8 and 6.1.1.4'
B B 0.0090 0.0039 'International Tables Vol C Tables 4.2.6.8 and 6.1.1.4'
F F 0.0727 0.0534 'International Tables Vol C Tables 4.2.6.8 and 6.1.1.4'
N N 0.0311 0.0180 'International Tables Vol C Tables 4.2.6.8 and 6.1.1.4'
P P 0.2955 0.4335 'International Tables Vol C Tables 4.2.6.8 and 6.1.1.4'

loop_
_geom_angle_atom_site_label_1
_geom_angle_atom_site_label_2
_geom_angle_atom_site_label_3
_geom_angle
_geom_angle_site_symmetry_1
_geom_angle_site_symmetry_3
_geom_angle_publ_flag
Ag1 Ag1 Ag1' 5.53(4) 3_566 3_566 ?
Ag1' Ag1 Ag1 148.0(3) . 3_566 ?
Ag1' Ag1 Ag1' 153.5(2) . 3_566 ?
Ag1' Ag1 N6 72.1(2) . . ?
Ag1' Ag1 N12 86.1(2) . . ?
Ag1' Ag1 N12 156.3(2) . 3_566 ?
Ag1' Ag1 N13 81.1(2) . . ?
N6 Ag1 Ag1 110.73(9) . 3_566 ?
N6 Ag1 Ag1' 110.71(7) . 3_566 ?
N6 Ag1 N12 109.29(10) . . ?
N6 Ag1 N12 93.13(9) . 3_566 ?
N12 Ag1 Ag1 62.49(8) . 3_566 ?
N12 Ag1 Ag1 54.18(7) 3_566 3_566 ?
N12 Ag1 Ag1' 48.78(7) 3_566 3_566 ?
N12 Ag1 Ag1' 67.90(7) . 3_566 ?
N12 Ag1 N12 116.67(8) . 3_566 ?
N13 Ag1 Ag1 113.74(10) . 3_566 ?
N13 Ag1 Ag1' 111.50(8) . 3_566 ?
N13 Ag1 N6 130.69(11) . . ?
N13 Ag1 N12 109.33(11) . . ?
N13 Ag1 N12 95.91(10) . 3_566 ?
Ag1 Ag1' Ag1 26.5(2) . 3_566 ?
Ag1 Ag1' N6 93.7(2) . . ?
Ag1 Ag1' N12 80.3(2) . . ?
Ag1 Ag1' N13 84.3(2) . . ?
N6 Ag1' Ag1 98.05(8) . 3_566 ?
N6 Ag1' N12 112.00(11) . . ?
N6 Ag1' N13 138.14(11) . . ?
N12 Ag1' Ag1 54.38(7) . 3_566 ?
N13 Ag1' Ag1 98.09(9) . 3_566 ?
N13 Ag1' N12 108.83(11) . . ?
F5 P1 F6 179.44(17) . . ?
F5 P1 F7 90.69(15) . . ?
F5 P1 F9 90.63(12) . . ?
F5 P1 F10 90.48(12) . . ?
F6 P1 F7 89.00(16) . . ?
F6 P1 F9 89.82(13) . . ?
F6 P1 F10 89.04(12) . . ?
F8 P1 F5 90.24(16) . . ?
F8 P1 F6 90.07(18) . . ?
F8 P1 F7 179.07(18) . . ?
F8 P1 F9 91.74(16) . . ?
F8 P1 F10 91.68(15) . . ?
F9 P1 F7 88.29(15) . . ?
F10 P1 F7 88.28(14) . . ?
F10 P1 F9 176.40(15) . . ?
C2 N1 B1 125.8(2) . . ?
C5 N1 C2 108.4(2) . . ?
C5 N1 B1 125.6(2) . . ?
C6 N2 C9 108.4(2) . . ?
C6 N2 B1 126.0(2) . . ?
C9 N2 B1 125.5(2) . . ?
N4 N3 C14 122.6(2) . . ?
C15 N3 N4 108.7(2) . . ?
C15 N3 C14 128.7(3) . . ?
N5 N4 N3 106.8(2) . . ?
N4 N5 N6 109.6(2) . . ?
Ag1' N6 Ag1 14.20(3) . . ?
N5 N6 Ag1 127.3(2) . . ?
N5 N6 Ag1' 114.85(19) . . ?
C15 N6 Ag1 125.2(2) . . ?
C15 N6 Ag1' 138.1(2) . . ?
C15 N6 N5 107.1(2) . . ?
C17 N7 B2 126.0(2) . . ?
C20 N7 C17 108.5(3) . . ?
C20 N7 B2 125.3(3) . . ?
C21 N8 C24 108.4(3) . . ?
C21 N8 B2 125.7(3) . . ?
C24 N8 B2 125.9(2) . . ?
N10 N9 C29 120.9(2) . . ?
C30 N9 N10 108.5(2) . . ?
C30 N9 C29 130.4(3) . . ?
N11 N10 N9 106.8(2) . . ?
N10 N11 N12 110.2(2) . . ?
Ag1 N12 Ag1 63.33(8) . 3_566 ?
Ag1 N12 Ag1' 13.59(3) . . ?
Ag1' N12 Ag1 76.84(8) . 3_566 ?
N11 N12 Ag1 113.90(19) . . ?
N11 N12 Ag1 118.00(18) . 3_566 ?
N11 N12 Ag1' 109.97(19) . . ?
C30 N12 Ag1 125.2(2) . . ?
C30 N12 Ag1 125.8(2) . 3_566 ?
C30 N12 Ag1' 117.1(2) . . ?
C30 N12 N11 105.9(2) . . ?
Ag1' N13 Ag1 14.60(3) . . ?
C31 N13 Ag1 172.2(3) . . ?
C31 N13 Ag1' 163.0(3) . . ?
C2 C1 C14 119.6(3) . . ?
C9 C1 C2 122.0(3) . . ?
C9 C1 C14 118.2(3) . . ?
N1 C2 C3 107.2(2) . . ?
C1 C2 N1 119.4(3) . . ?
C1 C2 C3 133.3(3) . . ?
C2 C3 C10 129.9(3) . . ?
C4 C3 C2 106.7(3) . . ?
C4 C3 C10 123.3(3) . . ?
C3 C4 H4 125.7 . . ?
C3 C4 C5 108.6(3) . . ?
C5 C4 H4 125.7 . . ?
N1 C5 C4 109.1(3) . . ?
N1 C5 C11 123.1(3) . . ?
C4 C5 C11 127.7(3) . . ?
N2 C6 C7 109.3(3) . . ?
N2 C6 C12 122.9(3) . . ?
C7 C6 C12 127.8(3) . . ?
C6 C7 H7 125.7 . . ?
C8 C7 C6 108.7(3) . . ?
C8 C7 H7 125.7 . . ?
C7 C8 C9 106.4(3) . . ?
C7 C8 C13 123.8(3) . . ?
C9 C8 C13 129.8(3) . . ?
N2 C9 C8 107.2(2) . . ?
C1 C9 N2 119.6(3) . . ?
C1 C9 C8 133.2(3) . . ?
C3 C10 H10A 109.5 . . ?
C3 C10 H10B 109.5 . . ?
C3 C10 H10C 109.5 . . ?
H10A C10 H10B 109.5 . . ?
H10A C10 H10C 109.5 . . ?
H10B C10 H10C 109.5 . . ?
C5 C11 H11A 109.5 . . ?
C5 C11 H11B 109.5 . . ?
C5 C11 H11C 109.5 . . ?
H11A C11 H11B 109.5 . . ?
H11A C11 H11C 109.5 . . ?
H11B C11 H11C 109.5 . . ?
C6 C12 H12A 109.5 . . ?
C6 C12 H12B 109.5 . . ?
C6 C12 H12C 109.5 . . ?
H12A C12 H12B 109.5 . . ?
H12A C12 H12C 109.5 . . ?
H12B C12 H12C 109.5 . . ?
C8 C13 H13A 109.5 . . ?
C8 C13 H13B 109.5 . . ?
C8 C13 H13C 109.5 . . ?
H13A C13 H13B 109.5 . . ?
H13A C13 H13C 109.5 . . ?
H13B C13 H13C 109.5 . . ?
N3 C14 C1 113.4(2) . . ?
N3 C14 H14A 108.9 . . ?
N3 C14 H14B 108.9 . . ?
C1 C14 H14A 108.9 . . ?
C1 C14 H14B 108.9 . . ?
H14A C14 H14B 107.7 . . ?
N3 C15 H15 126.1 . . ?
N6 C15 N3 107.8(3) . . ?
N6 C15 H15 126.1 . . ?
C17 C16 C29 119.2(3) . . ?
C24 C16 C17 121.7(3) . . ?
C24 C16 C29 119.1(3) . . ?
N7 C17 C16 119.4(3) . . ?
N7 C17 C18 107.6(3) . . ?
C16 C17 C18 133.1(3) . . ?
C17 C18 C25 130.2(3) . . ?
C19 C18 C17 105.9(3) . . ?
C19 C18 C25 123.9(3) . . ?
C18 C19 H19 125.5 . . ?
C18 C19 C20 109.1(3) . . ?
C20 C19 H19 125.5 . . ?
N7 C20 C19 108.9(3) . . ?
N7 C20 C26 122.9(3) . . ?
C19 C20 C26 128.1(3) . . ?
N8 C21 C22 109.2(3) . . ?
N8 C21 C27 123.6(3) . . ?
C22 C21 C27 127.2(3) . . ?
C21 C22 H22 125.7 . . ?
C23 C22 C21 108.6(3) . . ?
C23 C22 H22 125.7 . . ?
C22 C23 C24 106.3(3) . . ?
C22 C23 C28 123.4(3) . . ?
C24 C23 C28 130.3(3) . . ?
N8 C24 C23 107.4(3) . . ?
C16 C24 N8 119.8(3) . . ?
C16 C24 C23 132.6(3) . . ?
C18 C25 H25A 109.5 . . ?
C18 C25 H25B 109.5 . . ?
C18 C25 H25C 109.5 . . ?
H25A C25 H25B 109.5 . . ?
H25A C25 H25C 109.5 . . ?
H25B C25 H25C 109.5 . . ?
C20 C26 H26A 109.5 . . ?
C20 C26 H26B 109.5 . . ?
C20 C26 H26C 109.5 . . ?
H26A C26 H26B 109.5 . . ?
H26A C26 H26C 109.5 . . ?
H26B C26 H26C 109.5 . . ?
C21 C27 H27A 109.5 . . ?
C21 C27 H27B 109.5 . . ?
C21 C27 H27C 109.5 . . ?
H27A C27 H27B 109.5 . . ?
H27A C27 H27C 109.5 . . ?
H27B C27 H27C 109.5 . . ?
C23 C28 H28A 109.5 . . ?
C23 C28 H28B 109.5 . . ?
C23 C28 H28C 109.5 . . ?
H28A C28 H28B 109.5 . . ?
H28A C28 H28C 109.5 . . ?
H28B C28 H28C 109.5 . . ?
N9 C29 C16 110.0(2) . . ?
N9 C29 H29A 109.7 . . ?
N9 C29 H29B 109.7 . . ?
C16 C29 H29A 109.7 . . ?
C16 C29 H29B 109.7 . . ?
H29A C29 H29B 108.2 . . ?
N9 C30 H30 125.7 . . ?
N12 C30 N9 108.5(3) . . ?
N12 C30 H30 125.7 . . ?
N13 C31 C32 178.4(4) . . ?
C31 C32 H32A 109.5 . . ?
C31 C32 H32B 109.5 . . ?
C31 C32 H32C 109.5 . . ?
H32A C32 H32B 109.5 . . ?
H32A C32 H32C 109.5 . . ?
H32B C32 H32C 109.5 . . ?
F1 B1 F2 108.9(2) . . ?
F1 B1 N1 110.3(3) . . ?
F1 B1 N2 110.2(2) . . ?
F2 B1 N1 110.7(3) . . ?
F2 B1 N2 109.7(3) . . ?
N1 B1 N2 107.0(2) . . ?
F3 B2 F4 108.8(2) . . ?
F3 B2 N7 110.8(3) . . ?
F3 B2 N8 110.6(3) . . ?
F4 B2 N7 110.3(3) . . ?
F4 B2 N8 109.2(3) . . ?
N7 B2 N8 107.0(2) . . ?
N14 C33 C34 174.0(17) . . ?
N14' C33' C34 170(6) . . ?
C33 C34 H34A 109.5 . . ?
C33 C34 H34B 109.5 . . ?
C33 C34 H34C 109.5 . . ?
C33' C34 H34D 109.5 . . ?
C33' C34 H34E 109.5 . . ?
C33' C34 H34F 109.5 . . ?
H34A C34 H34B 109.5 . . ?
H34A C34 H34C 109.5 . . ?
H34B C34 H34C 109.5 . . ?
H34D C34 H34E 109.5 . . ?
H34D C34 H34F 109.5 . . ?
H34E C34 H34F 109.5 . . ?

loop_
_geom_bond_atom_site_label_1
_geom_bond_atom_site_label_2
_geom_bond_distance
_geom_bond_site_symmetry_2
_geom_bond_publ_flag
Ag1 Ag1 2.603(2) 3_566 ?
Ag1 Ag1' 0.5630(9) . ?
Ag1 Ag1' 3.0947(18) 3_566 ?
Ag1 N6 2.290(3) . ?
Ag1 N12 2.362(3) . ?
Ag1 N12 2.583(3) 3_566 ?
Ag1 N13 2.222(3) . ?
Ag1' Ag1 3.0946(18) 3_566 ?
Ag1' N6 2.183(3) . ?
Ag1' N12 2.391(3) . ?
Ag1' N13 2.207(3) . ?
P1 F5 1.585(2) . ?
P1 F6 1.595(2) . ?
P1 F7 1.602(3) . ?
P1 F8 1.571(3) . ?
P1 F9 1.600(2) . ?
P1 F10 1.598(2) . ?
F1 B1 1.392(4) . ?
F2 B1 1.393(4) . ?
F3 B2 1.394(4) . ?
F4 B2 1.401(4) . ?
N1 C2 1.410(4) . ?
N1 C5 1.352(4) . ?
N1 B1 1.532(4) . ?
N2 C6 1.341(4) . ?
N2 C9 1.411(4) . ?
N2 B1 1.545(4) . ?
N3 N4 1.346(4) . ?
N3 C14 1.469(4) . ?
N3 C15 1.338(4) . ?
N4 N5 1.295(4) . ?
N5 N6 1.361(4) . ?
N6 C15 1.311(4) . ?
N7 C17 1.407(4) . ?
N7 C20 1.346(4) . ?
N7 B2 1.537(4) . ?
N8 C21 1.343(4) . ?
N8 C24 1.407(4) . ?
N8 B2 1.538(4) . ?
N9 N10 1.350(3) . ?
N9 C29 1.477(4) . ?
N9 C30 1.335(4) . ?
N10 N11 1.288(4) . ?
N11 N12 1.371(4) . ?
N12 Ag1 2.583(3) 3_566 ?
N12 C30 1.316(4) . ?
N13 C31 1.132(5) . ?
C1 C2 1.402(4) . ?
C1 C9 1.390(4) . ?
C1 C14 1.517(4) . ?
C2 C3 1.429(4) . ?
C3 C4 1.383(4) . ?
C3 C10 1.502(4) . ?
C4 H4 0.9500 . ?
C4 C5 1.400(4) . ?
C5 C11 1.497(4) . ?
C6 C7 1.405(4) . ?
C6 C12 1.484(4) . ?
C7 H7 0.9500 . ?
C7 C8 1.378(4) . ?
C8 C9 1.433(4) . ?
C8 C13 1.498(4) . ?
C10 H10A 0.9800 . ?
C10 H10B 0.9800 . ?
C10 H10C 0.9800 . ?
C11 H11A 0.9800 . ?
C11 H11B 0.9800 . ?
C11 H11C 0.9800 . ?
C12 H12A 0.9800 . ?
C12 H12B 0.9800 . ?
C12 H12C 0.9800 . ?
C13 H13A 0.9800 . ?
C13 H13B 0.9800 . ?
C13 H13C 0.9800 . ?
C14 H14A 0.9900 . ?
C14 H14B 0.9900 . ?
C15 H15 0.9500 . ?
C16 C17 1.407(4) . ?
C16 C24 1.397(4) . ?
C16 C29 1.515(4) . ?
C17 C18 1.425(4) . ?
C18 C19 1.386(5) . ?
C18 C25 1.497(4) . ?
C19 H19 0.9500 . ?
C19 C20 1.396(5) . ?
C20 C26 1.495(4) . ?
C21 C22 1.409(5) . ?
C21 C27 1.491(4) . ?
C22 H22 0.9500 . ?
C22 C23 1.377(5) . ?
C23 C24 1.435(4) . ?
C23 C28 1.493(4) . ?
C25 H25A 0.9800 . ?
C25 H25B 0.9800 . ?
C25 H25C 0.9800 . ?
C26 H26A 0.9800 . ?
C26 H26B 0.9800 . ?
C26 H26C 0.9800 . ?
C27 H27A 0.9800 . ?
C27 H27B 0.9800 . ?
C27 H27C 0.9800 . ?
C28 H28A 0.9800 . ?
C28 H28B 0.9800 . ?
C28 H28C 0.9800 . ?
C29 H29A 0.9900 . ?
C29 H29B 0.9900 . ?
C30 H30 0.9500 . ?
C31 C32 1.456(5) . ?
C32 H32A 0.9800 . ?
C32 H32B 0.9800 . ?
C32 H32C 0.9800 . ?
N14 C33 1.38(4) . ?
C33 C34 1.62(4) . ?
N14' C33' 1.18(9) . ?
C33' C34 1.30(8) . ?
C34 H34A 0.9800 . ?
C34 H34B 0.9800 . ?
C34 H34C 0.9800 . ?
C34 H34D 0.9800 . ?
C34 H34E 0.9800 . ?
C34 H34F 0.9800 . ?

loop_
_geom_torsion_atom_site_label_1
_geom_torsion_atom_site_label_2
_geom_torsion_atom_site_label_3
_geom_torsion_atom_site_label_4
_geom_torsion
_geom_torsion_site_symmetry_1
_geom_torsion_site_symmetry_2
_geom_torsion_site_symmetry_3
_geom_torsion_site_symmetry_4
_geom_torsion_publ_flag
Ag1 Ag1 Ag1' N6 100.7(4) 3_566 . . . ?
Ag1 Ag1 Ag1' N12 -11.0(4) 3_566 . . . ?
Ag1 Ag1 Ag1' N13 -121.3(4) 3_566 . . . ?
Ag1 N6 C15 N3 172.13(19) . . . . ?
Ag1 N12 C30 N9 136.6(2) . . . . ?
Ag1 N12 C30 N9 -143.1(2) 3_566 . . . ?
Ag1' Ag1 Ag1' Ag1 0.004(2) 3_566 . . 3_566 ?
Ag1' Ag1 Ag1' N6 100.7(4) 3_566 . . . ?
Ag1' Ag1 Ag1' N12 -11.0(4) 3_566 . . . ?
Ag1' Ag1 Ag1' N13 -121.3(4) 3_566 . . . ?
Ag1' N6 C15 N3 -179.9(2) . . . . ?
Ag1' N12 C30 N9 123.8(2) . . . . ?
N1 C2 C3 C4 0.3(3) . . . . ?
N1 C2 C3 C10 -175.7(3) . . . . ?
N2 C6 C7 C8 1.6(4) . . . . ?
N3 N4 N5 N6 0.2(4) . . . . ?
N4 N3 C14 C1 -30.6(4) . . . . ?
N4 N3 C15 N6 0.6(3) . . . . ?
N4 N5 N6 Ag1 -172.2(2) . . . . ?
N4 N5 N6 Ag1' 179.7(2) . . . . ?
N4 N5 N6 C15 0.2(4) . . . . ?
N5 N6 C15 N3 -0.5(3) . . . . ?
N6 Ag1 Ag1' Ag1 -100.7(4) . . . 3_566 ?
N6 Ag1 Ag1' N12 -111.70(10) . . . . ?
N6 Ag1 Ag1' N13 138.04(11) . . . . ?
N7 C17 C18 C19 0.1(3) . . . . ?
N7 C17 C18 C25 -178.4(3) . . . . ?
N8 C21 C22 C23 1.3(4) . . . . ?
N9 N10 N11 N12 -0.1(3) . . . . ?
N10 N9 C29 C16 45.8(4) . . . . ?
N10 N9 C30 N12 -0.9(4) . . . . ?
N10 N11 N12 Ag1 146.8(2) . . . 3_566 ?
N10 N11 N12 Ag1 -141.9(2) . . . . ?
N10 N11 N12 Ag1' -127.9(2) . . . . ?
N10 N11 N12 C30 -0.4(3) . . . . ?
N11 N12 C30 N9 0.8(3) . . . . ?
N12 Ag1 Ag1' Ag1 11.0(4) . . . 3_566 ?
N12 Ag1 Ag1' Ag1 -154.2(10) 3_566 . . 3_566 ?
N12 Ag1 Ag1' N6 111.70(10) . . . . ?
N12 Ag1 Ag1' N6 -53.5(6) 3_566 . . . ?
N12 Ag1 Ag1' N12 -165.2(6) 3_566 . . . ?
N12 Ag1 Ag1' N13 -110.26(10) . . . . ?
N12 Ag1 Ag1' N13 84.5(6) 3_566 . . . ?
N13 Ag1 Ag1' Ag1 121.3(4) . . . 3_566 ?
N13 Ag1 Ag1' N6 -138.04(11) . . . . ?
N13 Ag1 Ag1' N12 110.26(10) . . . . ?
C1 C2 C3 C4 177.8(3) . . . . ?
C1 C2 C3 C10 1.7(6) . . . . ?
C2 N1 C5 C4 -0.3(3) . . . . ?
C2 N1 C5 C11 178.1(3) . . . . ?
C2 N1 B1 F1 -126.1(3) . . . . ?
C2 N1 B1 F2 113.3(3) . . . . ?
C2 N1 B1 N2 -6.3(4) . . . . ?
C2 C1 C9 N2 -6.0(4) . . . . ?
C2 C1 C9 C8 177.3(3) . . . . ?
C2 C1 C14 N3 -80.0(3) . . . . ?
C2 C3 C4 C5 -0.5(3) . . . . ?
C3 C4 C5 N1 0.5(3) . . . . ?
C3 C4 C5 C11 -177.8(3) . . . . ?
C5 N1 C2 C1 -177.9(3) . . . . ?
C5 N1 C2 C3 0.0(3) . . . . ?
C5 N1 B1 F1 60.7(4) . . . . ?
C5 N1 B1 F2 -60.0(4) . . . . ?
C5 N1 B1 N2 -179.5(3) . . . . ?
C6 N2 C9 C1 -175.1(3) . . . . ?
C6 N2 C9 C8 2.4(3) . . . . ?
C6 N2 B1 F1 -58.6(4) . . . . ?
C6 N2 B1 F2 61.3(4) . . . . ?
C6 N2 B1 N1 -178.5(3) . . . . ?
C6 C7 C8 C9 -0.1(3) . . . . ?
C6 C7 C8 C13 -178.1(3) . . . . ?
C7 C8 C9 N2 -1.3(3) . . . . ?
C7 C8 C9 C1 175.6(3) . . . . ?
C9 N2 C6 C7 -2.4(3) . . . . ?
C9 N2 C6 C12 175.2(3) . . . . ?
C9 N2 B1 F1 118.5(3) . . . . ?
C9 N2 B1 F2 -121.6(3) . . . . ?
C9 N2 B1 N1 -1.4(4) . . . . ?
C9 C1 C2 N1 -1.2(4) . . . . ?
C9 C1 C2 C3 -178.4(3) . . . . ?
C9 C1 C14 N3 104.7(3) . . . . ?
C10 C3 C4 C5 175.9(3) . . . . ?
C12 C6 C7 C8 -175.9(3) . . . . ?
C13 C8 C9 N2 176.5(3) . . . . ?
C13 C8 C9 C1 -6.5(6) . . . . ?
C14 N3 N4 N5 179.4(3) . . . . ?
C14 N3 C15 N6 -179.3(3) . . . . ?
C14 C1 C2 N1 -176.3(2) . . . . ?
C14 C1 C2 C3 6.6(5) . . . . ?
C14 C1 C9 N2 169.1(2) . . . . ?
C14 C1 C9 C8 -7.6(5) . . . . ?
C15 N3 N4 N5 -0.5(3) . . . . ?
C15 N3 C14 C1 149.3(3) . . . . ?
C16 C17 C18 C19 179.6(3) . . . . ?
C16 C17 C18 C25 1.1(6) . . . . ?
C17 N7 C20 C19 -1.2(3) . . . . ?
C17 N7 C20 C26 176.6(3) . . . . ?
C17 N7 B2 F3 -125.6(3) . . . . ?
C17 N7 B2 F4 113.8(3) . . . . ?
C17 N7 B2 N8 -4.9(4) . . . . ?
C17 C16 C24 N8 -1.6(4) . . . . ?
C17 C16 C24 C23 -177.6(3) . . . . ?
C17 C16 C29 N9 -92.1(3) . . . . ?
C17 C18 C19 C20 -0.8(3) . . . . ?
C18 C19 C20 N7 1.3(4) . . . . ?
C18 C19 C20 C26 -176.4(3) . . . . ?
C20 N7 C17 C16 -178.9(3) . . . . ?
C20 N7 C17 C18 0.7(3) . . . . ?
C20 N7 B2 F3 60.5(4) . . . . ?
C20 N7 B2 F4 -60.1(4) . . . . ?
C20 N7 B2 N8 -178.8(3) . . . . ?
C21 N8 C24 C16 -177.1(3) . . . . ?
C21 N8 C24 C23 -0.2(3) . . . . ?
C21 N8 B2 F3 -59.1(4) . . . . ?
C21 N8 B2 F4 60.7(4) . . . . ?
C21 N8 B2 N7 -179.9(3) . . . . ?
C21 C22 C23 C24 -1.4(4) . . . . ?
C21 C22 C23 C28 177.2(3) . . . . ?
C22 C23 C24 N8 1.0(3) . . . . ?
C22 C23 C24 C16 177.3(3) . . . . ?
C24 N8 C21 C22 -0.6(3) . . . . ?
C24 N8 C21 C27 177.4(3) . . . . ?
C24 N8 B2 F3 121.1(3) . . . . ?
C24 N8 B2 F4 -119.1(3) . . . . ?
C24 N8 B2 N7 0.3(4) . . . . ?
C24 C16 C17 N7 -2.7(4) . . . . ?
C24 C16 C17 C18 177.8(3) . . . . ?
C24 C16 C29 N9 86.0(3) . . . . ?
C25 C18 C19 C20 177.8(3) . . . . ?
C27 C21 C22 C23 -176.6(3) . . . . ?
C28 C23 C24 N8 -177.4(3) . . . . ?
C28 C23 C24 C16 -1.1(6) . . . . ?
C29 N9 N10 N11 177.0(2) . . . . ?
C29 N9 C30 N12 -176.8(3) . . . . ?
C29 C16 C17 N7 175.4(2) . . . . ?
C29 C16 C17 C18 -4.1(5) . . . . ?
C29 C16 C24 N8 -179.7(3) . . . . ?
C29 C16 C24 C23 4.4(5) . . . . ?
C30 N9 N10 N11 0.6(3) . . . . ?
C30 N9 C29 C16 -138.7(3) . . . . ?
B1 N1 C2 C1 7.9(4) . . . . ?
B1 N1 C2 C3 -174.2(3) . . . . ?
B1 N1 C5 C4 173.9(3) . . . . ?
B1 N1 C5 C11 -7.7(5) . . . . ?
B1 N2 C6 C7 175.1(3) . . . . ?
B1 N2 C6 C12 -7.3(5) . . . . ?
B1 N2 C9 C1 7.4(4) . . . . ?
B1 N2 C9 C8 -175.2(3) . . . . ?
B2 N7 C17 C16 6.3(4) . . . . ?
B2 N7 C17 C18 -174.0(3) . . . . ?
B2 N7 C20 C19 173.6(3) . . . . ?
B2 N7 C20 C26 -8.6(5) . . . . ?
B2 N8 C21 C22 179.6(3) . . . . ?
B2 N8 C21 C27 -2.4(5) . . . . ?
B2 N8 C24 C16 2.7(4) . . . . ?
B2 N8 C24 C23 179.6(3) . . . . ?
